data_4071113
loop_
_publ_author_name
'Jacques, B\'eatrice'
'Eloi, Antoine'
'Chavarot-Kerlidou, Murielle'
'Rose-Munch, Fran\,coise'
'Rose, Eric'
'G\'erard, H\'el\`ene'
'Herson, Patrick'

_publ_section_title
;
 Unprecedented (\h5-Formylcyclohexadienyl)Mn(CO)3Complexes: Synthesis,
 Structural and Theoretical Characterizations, and Resolution of the
 Planar Chirality
;
_journal_issue 11
_journal_name_full Organometallics
_journal_page_first 2505
_journal_paper_doi 10.1021/om7012666
_journal_volume 27
_journal_year 2008
_chemical_absolute_configuration ad
_chemical_formula_moiety 'C25 H28 Cl1 Mn1 N2 O4'
_chemical_formula_sum 'C25 H28 Cl Mn N2 O4'
_chemical_formula_weight 510.89
_space_group_IT_number 19
_symmetry_cell_setting orthorhombic
_symmetry_space_group_name_Hall 'P 2ac 2ab'
_symmetry_space_group_name_H-M 'P 21 21 21'
_atom_sites_solution_hydrogens geom
_atom_sites_solution_primary direct
_audit_creation_date 07-06-05
_audit_creation_method CRYSTALS_ver_12.84
_cell_angle_alpha 90
_cell_angle_beta 90
_cell_angle_gamma 90
_cell_formula_units_Z 4
_cell_length_a 9.4528(12)
_cell_length_b 12.0818(9)
_cell_length_c 21.7123(17)
_cell_measurement_reflns_used 220
_cell_measurement_temperature 295
_cell_measurement_theta_max 23
_cell_measurement_theta_min 5
_cell_volume 2479.7(4)
_computing_cell_refinement 'Dirax/lsq (Duisenberg & Schreurs, 1989-2000)'
_computing_data_collection 'COLLECT (Nonius, 1997-2001).'
_computing_data_reduction 'EvalCCD (Duisenberg & Schreurs 1990-2000)'
_computing_molecular_graphics 'CAMERON (Watkin et al., 1996)'
_computing_publication_material 'CRYSTALS (Betteridge et al., 2003)'
_computing_structure_refinement 'CRYSTALS (Betteridge et al., 2003)'
_computing_structure_solution 'SHELXS 86 (Sheldrick, 1986)'
_diffrn_ambient_temperature 295
_diffrn_measured_fraction_theta_full 1.000
_diffrn_measured_fraction_theta_max 1.000
_diffrn_measurement_device_type 'Nonius KappaCCD'
_diffrn_measurement_method '\f & \w scans'
_diffrn_radiation_monochromator graphite
_diffrn_radiation_type 'Mo K\a'
_diffrn_radiation_wavelength 0.71073
_diffrn_reflns_av_R_equivalents 0.041
_diffrn_reflns_limit_h_max 13
_diffrn_reflns_limit_h_min -13
_diffrn_reflns_limit_k_max 16
_diffrn_reflns_limit_k_min -16
_diffrn_reflns_limit_l_max 30
_diffrn_reflns_limit_l_min -30
_diffrn_reflns_number 35415
_diffrn_reflns_theta_full 29.999
_diffrn_reflns_theta_max 29.999
_diffrn_reflns_theta_min 1.876
_diffrn_standards_number 0
_exptl_absorpt_coefficient_mu 0.673
_exptl_absorpt_correction_T_max 0.96
_exptl_absorpt_correction_T_min 0.92
_exptl_absorpt_correction_type multi-scan
_exptl_absorpt_process_details 'SADABS (Siemens, 1996)'
_exptl_crystal_colour yellow
_exptl_crystal_density_diffrn 1.368
_exptl_crystal_description parallelepiped
_exptl_crystal_F_000 1064
_exptl_crystal_size_max 0.14
_exptl_crystal_size_mid 0.10
_exptl_crystal_size_min 0.06
_refine_diff_density_max 0.43
_refine_diff_density_min -0.29
_refine_ls_abs_structure_details 'Flack (1983), 1595 Friedel-pairs'
_refine_ls_abs_structure_Flack 0.044(9)
_refine_ls_extinction_coef 2190
_refine_ls_extinction_method 'Larson (1970), Equation 22'
_refine_ls_goodness_of_fit_ref 1.0522
_refine_ls_hydrogen_treatment refU
_refine_ls_matrix_type full
_refine_ls_number_parameters 301
_refine_ls_number_reflns 5642
_refine_ls_number_restraints 0
_refine_ls_R_factor_all 0.0318
_refine_ls_R_factor_gt 0.0232
_refine_ls_shift/su_max 0.000518
_refine_ls_structure_factor_coef F
_refine_ls_weighting_details
;
 Method, part 1, Chebychev polynomial, (Watkin, 1994, Prince, 1982) 
 [weight] = 1.0/[A~0~*T~0~(x)+A~1~*T~1~(x) ... +A~n-1~]*T~n-1~(x)] 
 where A~i~ are the Chebychev coefficients listed below and x= Fcalc/Fmax 
 Method = Robust Weighting (Prince, 1982) 
 W = [weight] * [1-(deltaF/6*sigmaF)^2^]^2^ 
 A~i~ are: 
 0.819 -0.895E-01 0.524 
;
_refine_ls_weighting_scheme calc
_refine_ls_wR_factor_all 0.0275
_refine_ls_wR_factor_gt 0.0259
_refine_ls_wR_factor_ref 0.0259
_reflns_limit_h_max 13
_reflns_limit_h_min -13
_reflns_limit_k_max 16
_reflns_limit_k_min 0
_reflns_limit_l_max 30
_reflns_limit_l_min 0
_reflns_number_gt 5642
_reflns_number_total 7237
_reflns_threshold_expression I>3.0\s(I)
_oxford_structure_analysis_title '5091451 Compound X'
_cod_data_source_file om7012666-file002.cif
_cod_data_source_block CRYSTALS_cif2
_cod_depositor_comments
;
The following automatic conversions were performed:

'_symmetry_cell_setting' value 'Orthorhombic' changed to
'orthorhombic' according to
/home/saulius/struct/CIF-dictionaries/cif_core.dic dictionary named
'cif_core.dic' version 2.4.1 from
2010-06-29.

'_refine_ls_hydrogen_treatment' value 'refu' changed to
'refU' according to
/home/saulius/struct/CIF-dictionaries/cif_core.dic dictionary named
'cif_core.dic' version 2.4.1 from 2010-06-29.

Automatic conversion script
Id: cif_fix_values 1715 2011-07-08 13:25:40Z adriana 
;
_cod_original_sg_symbol_H-M 'P 21 21 21 '
_cod_original_formula_sum 'C25 H28 Cl1 Mn1 N2 O4'
_cod_database_code 4071113

loop_
_symmetry_equiv_pos_as_xyz
x,y,z
x+1/2,-y+1/2,-z
-x,y+1/2,-z+1/2
-x+1/2,-y,z+1/2

loop_
_atom_site_label
_atom_site_type_symbol
_atom_site_fract_x
_atom_site_fract_y
_atom_site_fract_z
_atom_site_U_iso_or_equiv
_atom_site_occupancy
_atom_site_adp_type
Mn1 Mn 0.54232(2) 0.130717(15) 0.064084(9) 0.0255 1.0000 Uani
Cl1 Cl 0.18205(4) 0.07797(3) 0.037723(17) 0.0386 1.0000 Uani
O1 O 0.73713(11) -0.02720(10) 0.14448(5) 0.0396 1.0000 Uani
O31 O 0.42978(16) 0.35784(10) 0.05891(7) 0.0596 1.0000 Uani
O32 O 0.82935(15) 0.22234(13) 0.07838(8) 0.0655 1.0000 Uani
O33 O 0.57469(14) 0.11914(11) -0.07079(5) 0.0512 1.0000 Uani
N1 N 0.35219(15) 0.21174(11) 0.21841(6) 0.0379 1.0000 Uani
N2 N 0.17000(13) 0.08276(12) 0.19224(6) 0.0365 1.0000 Uani
C1 C 0.34533(13) 0.04100(10) 0.07036(6) 0.0262 1.0000 Uani
C2 C 0.38027(13) 0.08348(10) 0.12921(6) 0.0252 1.0000 Uani
C3 C 0.51573(14) 0.05738(11) 0.15305(6) 0.0280 1.0000 Uani
C4 C 0.60649(14) -0.01395(11) 0.11907(7) 0.0300 1.0000 Uani
C5 C 0.56392(13) -0.05271(10) 0.06165(7) 0.0314 1.0000 Uani
C6 C 0.40634(14) -0.06681(11) 0.04793(6) 0.0282 1.0000 Uani
C7 C 0.34008(15) -0.17237(11) 0.07301(7) 0.0339 1.0000 Uani
C8 C 0.2497(2) -0.17248(15) 0.12290(11) 0.0547 1.0000 Uani
C9 C 0.1932(3) -0.27175(19) 0.14496(14) 0.0750 1.0000 Uani
C10 C 0.2267(3) -0.37047(17) 0.11756(13) 0.0679 1.0000 Uani
C11 C 0.3160(2) -0.37155(13) 0.06755(11) 0.0574 1.0000 Uani
C12 C 0.3735(2) -0.27277(13) 0.04517(8) 0.0453 1.0000 Uani
C13 C 0.84361(19) -0.08011(19) 0.10861(11) 0.0570 1.0000 Uani
C14 C 0.27925(15) 0.15685(11) 0.16640(6) 0.0313 1.0000 Uani
C15 C 0.3557(3) 0.33235(16) 0.21589(9) 0.0724 1.0000 Uani
C16 C 0.03187(19) 0.1381(2) 0.19565(9) 0.0608 1.0000 Uani
C17 C 0.29014(17) 0.16755(13) 0.27506(7) 0.0370 1.0000 Uani
C18 C 0.23170(16) 0.05738(12) 0.25313(7) 0.0356 1.0000 Uani
C19 C 0.1427(2) 0.00203(17) 0.30273(9) 0.0514 1.0000 Uani
C20 C 0.2395(3) -0.0134(2) 0.35960(10) 0.0658 1.0000 Uani
C21 C 0.3059(3) 0.0937(2) 0.38087(9) 0.0710 1.0000 Uani
C22 C 0.3889(2) 0.1519(2) 0.32974(9) 0.0585 1.0000 Uani
C31 C 0.47408(16) 0.27010(11) 0.06204(7) 0.0356 1.0000 Uani
C32 C 0.71861(17) 0.18635(13) 0.07340(7) 0.0392 1.0000 Uani
C33 C 0.55887(14) 0.12528(12) -0.01882(6) 0.0325 1.0000 Uani
H31 H 0.5472 0.0888 0.1934 0.0649(13) 1.0000 Uiso
H51 H 0.6360 -0.0712 0.0296 0.0649(13) 1.0000 Uiso
H61 H 0.3953 -0.0683 0.0021 0.0649(13) 1.0000 Uiso
H81 H 0.2245 -0.1010 0.1434 0.0649(13) 1.0000 Uiso
H91 H 0.1276 -0.2707 0.1811 0.0649(13) 1.0000 Uiso
H101 H 0.1864 -0.4412 0.1338 0.0649(13) 1.0000 Uiso
H111 H 0.3400 -0.4433 0.0471 0.0649(13) 1.0000 Uiso
H121 H 0.4389 -0.2744 0.0090 0.0649(13) 1.0000 Uiso
H131 H 0.9334 -0.0841 0.1329 0.0649(13) 1.0000 Uiso
H132 H 0.8603 -0.0368 0.0701 0.0649(13) 1.0000 Uiso
H133 H 0.8120 -0.1566 0.0977 0.0649(13) 1.0000 Uiso
H141 H 0.2346 0.2135 0.1390 0.0649(13) 1.0000 Uiso
H151 H 0.3989 0.3569 0.1763 0.0649(13) 1.0000 Uiso
H152 H 0.4128 0.3614 0.2513 0.0649(13) 1.0000 Uiso
H153 H 0.2568 0.3620 0.2190 0.0649(13) 1.0000 Uiso
H161 H -0.0396 0.0857 0.2132 0.0649(13) 1.0000 Uiso
H162 H 0.0393 0.2048 0.2226 0.0649(13) 1.0000 Uiso
H163 H 0.0017 0.1609 0.1533 0.0649(13) 1.0000 Uiso
H171 H 0.2096 0.2161 0.2878 0.0649(13) 1.0000 Uiso
H181 H 0.3148 0.0080 0.2456 0.0649(13) 1.0000 Uiso
H191 H 0.0600 0.0499 0.3135 0.0649(13) 1.0000 Uiso
H192 H 0.1079 -0.0715 0.2879 0.0649(13) 1.0000 Uiso
H201 H 0.1817 -0.0444 0.3941 0.0649(13) 1.0000 Uiso
H202 H 0.3165 -0.0666 0.3488 0.0649(13) 1.0000 Uiso
H211 H 0.3720 0.0771 0.4157 0.0649(13) 1.0000 Uiso
H212 H 0.2294 0.1443 0.3955 0.0649(13) 1.0000 Uiso
H221 H 0.4231 0.2255 0.3446 0.0649(13) 1.0000 Uiso
H222 H 0.4718 0.1056 0.3173 0.0649(13) 1.0000 Uiso

loop_
_atom_site_aniso_label
_atom_site_aniso_U_11
_atom_site_aniso_U_22
_atom_site_aniso_U_33
_atom_site_aniso_U_23
_atom_site_aniso_U_13
_atom_site_aniso_U_12
Mn1 0.02735(8) 0.02255(8) 0.02669(8) 0.00294(7) 0.00045(7) -0.00148(7)
Cl1 0.03307(16) 0.04409(18) 0.03854(17) -0.00110(14) -0.00971(13) 0.00546(14)
O1 0.0288(5) 0.0460(6) 0.0439(6) 0.0063(5) -0.0047(4) 0.0067(4)
O31 0.0785(9) 0.0291(5) 0.0712(8) 0.0089(6) 0.0183(7) 0.0116(6)
O32 0.0427(7) 0.0685(9) 0.0854(11) 0.0226(8) -0.0168(7) -0.0220(7)
O33 0.0622(7) 0.0600(7) 0.0315(5) 0.0023(5) 0.0033(5) 0.0129(6)
N1 0.0507(8) 0.0329(6) 0.0301(6) -0.0060(5) 0.0057(5) -0.0080(5)
N2 0.0270(5) 0.0447(6) 0.0377(6) -0.0054(5) 0.0038(5) -0.0004(5)
C1 0.0262(5) 0.0240(5) 0.0285(6) 0.0007(5) -0.0017(5) 0.0006(4)
C2 0.0276(6) 0.0216(5) 0.0264(5) 0.0029(4) 0.0012(4) -0.0017(4)
C3 0.0301(6) 0.0281(6) 0.0259(5) 0.0041(4) -0.0004(4) -0.0012(5)
C4 0.0280(6) 0.0274(6) 0.0347(6) 0.0082(5) 0.0001(5) 0.0006(5)
C5 0.0315(6) 0.0266(5) 0.0360(6) 0.0000(5) 0.0039(6) 0.0018(4)
C6 0.0321(6) 0.0248(6) 0.0275(6) -0.0034(4) -0.0001(4) -0.0012(5)
C7 0.0345(7) 0.0246(5) 0.0425(8) -0.0025(5) -0.0071(6) -0.0042(5)
C8 0.0576(11) 0.0335(7) 0.0729(12) -0.0028(8) 0.0219(10) -0.0114(7)
C9 0.0801(16) 0.0468(11) 0.0981(18) 0.0050(11) 0.0339(14) -0.0200(11)
C10 0.0748(14) 0.0335(8) 0.0953(16) 0.0113(11) -0.0014(12) -0.0215(10)
C11 0.0721(11) 0.0247(6) 0.0753(12) -0.0046(9) -0.0213(11) -0.0030(8)
C12 0.0569(10) 0.0283(7) 0.0506(9) -0.0068(6) -0.0104(7) 0.0003(6)
C13 0.0341(8) 0.0650(12) 0.0720(13) 0.0006(10) 0.0026(8) 0.0152(8)
C14 0.0340(6) 0.0304(6) 0.0295(6) -0.0021(5) 0.0008(5) 0.0041(5)
C15 0.137(2) 0.0356(8) 0.0450(10) -0.0091(7) 0.0201(12) -0.0224(11)
C16 0.0310(8) 0.0993(16) 0.0519(9) -0.0074(10) -0.0008(7) 0.0157(11)
C17 0.0419(8) 0.0385(7) 0.0305(6) 0.0001(5) 0.0039(6) -0.0020(6)
C18 0.0317(7) 0.0359(7) 0.0391(7) 0.0013(6) 0.0059(6) -0.0012(5)
C19 0.0481(10) 0.0530(10) 0.0532(10) 0.0058(8) 0.0152(8) -0.0109(8)
C20 0.0752(14) 0.0701(14) 0.0521(11) 0.0247(10) 0.0123(10) -0.0029(11)
C21 0.0829(15) 0.0920(17) 0.0381(9) 0.0148(10) -0.0068(10) -0.0161(13)
C22 0.0628(11) 0.0734(14) 0.0392(8) 0.0048(8) -0.0110(8) -0.0174(10)
C31 0.0409(7) 0.0290(6) 0.0368(6) 0.0036(6) 0.0064(7) -0.0025(5)
C32 0.0398(7) 0.0355(7) 0.0424(8) 0.0100(6) -0.0054(6) -0.0058(6)
C33 0.0325(6) 0.0314(6) 0.0336(6) 0.0025(5) 0.0014(5) 0.0039(6)

loop_
_atom_type_symbol
_atom_type_scat_dispersion_real
_atom_type_scat_dispersion_imag
_atom_type_scat_Cromer_Mann_a1
_atom_type_scat_Cromer_Mann_b1
_atom_type_scat_Cromer_Mann_a2
_atom_type_scat_Cromer_Mann_b2
_atom_type_scat_Cromer_Mann_a3
_atom_type_scat_Cromer_Mann_b3
_atom_type_scat_Cromer_Mann_a4
_atom_type_scat_Cromer_Mann_b4
_atom_type_scat_Cromer_Mann_c
_atom_type_scat_source
C 0.0033 0.0016 2.3100 20.8439 1.0200 10.2075 1.5886 0.5687 0.8650 51.6512 0.2156 'International Tables Vol C 4.2.6.8 and 6.1.1.4'
H 0.0000 0.0000 0.4930 10.5109 0.3229 26.1257 0.1402 3.1424 0.0408 57.7998 0.0030 'International Tables Vol C 4.2.6.8 and 6.1.1.4'
O 0.0106 0.0060 3.0485 13.2771 2.2868 5.7011 1.5463 0.3239 0.8670 32.9089 0.2508 'International Tables Vol C 4.2.6.8 and 6.1.1.4'
Mn 0.3368 0.7283 11.2819 5.3409 7.3573 0.3432 3.0193 17.8674 2.2441 83.7543 1.0896 'International Tables Vol C 4.2.6.8 and 6.1.1.4'
Cl 0.1484 0.1585 11.4604 0.0104 7.1964 1.1662 6.2556 18.5194 1.6455 47.7784 -9.5574 'International Tables Vol C 4.2.6.8 and 6.1.1.4'
N 0.0061 0.0033 12.2126 0.0057 3.1322 9.8933 2.0125 28.9975 1.1663 0.5826 -11.5290 'International Tables Vol C 4.2.6.8 and 6.1.1.4'

loop_
_geom_angle_atom_site_label_1
_geom_angle_atom_site_label_2
_geom_angle_atom_site_label_3
_geom_angle
_geom_angle_publ_flag
C1 Mn1 C2 38.26(5) yes
C1 Mn1 C3 68.52(5) yes
C2 Mn1 C3 38.46(5) yes
C1 Mn1 C4 78.75(5) yes
C2 Mn1 C4 68.34(5) yes
C3 Mn1 C4 38.21(5) yes
C1 Mn1 C5 65.22(5) yes
C2 Mn1 C5 79.50(5) yes
C3 Mn1 C5 67.67(5) yes
C4 Mn1 C5 36.62(5) yes
C1 Mn1 C31 99.31(6) yes
C2 Mn1 C31 90.52(6) yes
C3 Mn1 C31 111.51(6) yes
C4 Mn1 C31 148.53(6) yes
C5 Mn1 C31 164.07(6) yes
C1 Mn1 C32 167.02(6) yes
C2 Mn1 C32 132.70(6) yes
C3 Mn1 C32 99.28(6) yes
C4 Mn1 C32 88.89(6) yes
C5 Mn1 C32 106.75(6) yes
C1 Mn1 C33 96.85(6) yes
C2 Mn1 C33 134.67(6) yes
C3 Mn1 C33 153.35(6) yes
C4 Mn1 C33 119.15(6) yes
C5 Mn1 C33 86.11(6) yes
C31 Mn1 C32 89.16(7) yes
C31 Mn1 C33 92.32(7) yes
C32 Mn1 C33 92.58(7) yes
C4 O1 C13 118.17(13) yes
C14 N1 C15 115.45(15) yes
C14 N1 C17 106.93(11) yes
C15 N1 C17 113.91(13) yes
C14 N2 C16 111.39(15) yes
C14 N2 C18 100.93(11) yes
C16 N2 C18 113.60(13) yes
Mn1 C1 Cl1 127.22(7) yes
Mn1 C1 C2 70.96(7) yes
Cl1 C1 C2 118.48(9) yes
Mn1 C1 C6 94.79(8) yes
Cl1 C1 C6 115.23(9) yes
C2 C1 C6 121.08(11) yes
Mn1 C2 C1 70.78(7) yes
Mn1 C2 C3 69.95(7) yes
C1 C2 C3 117.38(11) yes
Mn1 C2 C14 129.30(9) yes
C1 C2 C14 122.66(11) yes
C3 C2 C14 119.95(11) yes
Mn1 C3 C2 71.59(7) yes
Mn1 C3 C4 73.25(7) yes
C2 C3 C4 119.37(12) yes
Mn1 C3 H31 126.8 no
C2 C3 H31 120.3 no
C4 C3 H31 120.3 no
Mn1 C4 C3 68.54(7) yes
Mn1 C4 O1 124.25(9) yes
C3 C4 O1 114.08(13) yes
Mn1 C4 C5 72.64(8) yes
C3 C4 C5 119.63(12) yes
O1 C4 C5 125.85(13) yes
Mn1 C5 C4 70.74(7) yes
Mn1 C5 C6 91.50(8) yes
C4 C5 C6 119.60(12) yes
Mn1 C5 H51 107.6 no
C4 C5 H51 120.2 no
C6 C5 H51 120.2 no
C5 C6 C1 102.35(10) yes
C5 C6 C7 115.14(11) yes
C1 C6 C7 116.86(11) yes
C5 C6 H61 107.3 no
C1 C6 H61 107.3 no
C7 C6 H61 107.3 no
C6 C7 C8 122.45(13) yes
C6 C7 C12 118.80(14) yes
C8 C7 C12 118.74(14) yes
C7 C8 C9 120.45(18) yes
C7 C8 H81 119.8 no
C9 C8 H81 119.8 no
C8 C9 C10 120.6(2) yes
C8 C9 H91 119.7 no
C10 C9 H91 119.7 no
C9 C10 C11 119.55(18) yes
C9 C10 H101 120.2 no
C11 C10 H101 120.3 no
C10 C11 C12 120.31(18) yes
C10 C11 H111 119.8 no
C12 C11 H111 119.8 no
C11 C12 C7 120.30(18) yes
C11 C12 H121 119.8 no
C7 C12 H121 119.9 no
O1 C13 H131 109.4 no
O1 C13 H132 109.5 no
H131 C13 H132 109.5 no
O1 C13 H133 109.5 no
H131 C13 H133 109.4 no
H132 C13 H133 109.5 no
C2 C14 N1 111.78(12) yes
C2 C14 N2 106.56(11) yes
N1 C14 N2 107.90(11) yes
C2 C14 H141 110.2 no
N1 C14 H141 110.1 no
N2 C14 H141 110.2 no
N1 C15 H151 109.9 no
N1 C15 H152 109.5 no
H151 C15 H152 109.6 no
N1 C15 H153 109.4 no
H151 C15 H153 109.5 no
H152 C15 H153 109.0 no
N2 C16 H161 109.4 no
N2 C16 H162 109.6 no
H161 C16 H162 109.6 no
N2 C16 H163 109.4 no
H161 C16 H163 109.3 no
H162 C16 H163 109.6 no
N1 C17 C18 101.66(11) yes
N1 C17 C22 117.06(14) yes
C18 C17 C22 111.04(14) yes
N1 C17 H171 108.9 no
C18 C17 H171 108.9 no
C22 C17 H171 108.9 no
C17 C18 N2 104.03(12) yes
C17 C18 C19 111.39(13) yes
N2 C18 C19 120.43(14) yes
C17 C18 H181 106.8 no
N2 C18 H181 106.7 no
C19 C18 H181 106.7 no
C18 C19 C20 106.89(15) yes
C18 C19 H191 110.1 no
C20 C19 H191 110.1 no
C18 C19 H192 110.1 no
C20 C19 H192 110.2 no
H191 C19 H192 109.4 no
C19 C20 C21 112.76(18) yes
C19 C20 H201 108.7 no
C21 C20 H201 108.6 no
C19 C20 H202 108.7 no
C21 C20 H202 108.7 no
H201 C20 H202 109.4 no
C20 C21 C22 112.63(18) yes
C20 C21 H211 108.6 no
C22 C21 H211 108.6 no
C20 C21 H212 108.7 no
C22 C21 H212 108.7 no
H211 C21 H212 109.5 no
C21 C22 C17 107.96(17) yes
C21 C22 H221 109.9 no
C17 C22 H221 109.8 no
C21 C22 H222 109.9 no
C17 C22 H222 109.8 no
H221 C22 H222 109.4 no
O31 C31 Mn1 177.91(16) yes
O32 C32 Mn1 178.87(14) yes
O33 C33 Mn1 176.94(13) yes

loop_
_geom_bond_atom_site_label_1
_geom_bond_atom_site_label_2
_geom_bond_distance
_geom_bond_publ_flag
Mn1 C1 2.1589(12) yes
Mn1 C2 2.1614(13) yes
Mn1 C3 2.1399(13) yes
Mn1 C4 2.2018(13) yes
Mn1 C5 2.2262(13) yes
Mn1 C31 1.8039(14) yes
Mn1 C32 1.8083(15) yes
Mn1 C33 1.8080(14) yes
Cl1 C1 1.7561(13) yes
O1 C4 1.3620(17) yes
O1 C13 1.424(2) yes
O31 C31 1.1418(18) yes
O32 C32 1.139(2) yes
O33 C33 1.1407(18) yes
N1 C14 1.4800(19) yes
N1 C15 1.459(2) yes
N1 C17 1.4636(19) yes
N2 C14 1.4774(19) yes
N2 C16 1.469(2) yes
N2 C18 1.477(2) yes
C1 C2 1.4159(18) yes
C1 C6 1.5054(17) yes
C2 C3 1.4167(18) yes
C2 C14 1.5329(18) yes
C3 C4 1.4223(19) yes
C3 H31 1.000 no
C4 C5 1.391(2) yes
C5 C6 1.5286(19) yes
C5 H51 1.000 no
C6 C7 1.5216(18) yes
C6 H61 1.000 no
C7 C8 1.379(3) yes
C7 C12 1.392(2) yes
C8 C9 1.398(3) yes
C8 H81 1.000 no
C9 C10 1.370(4) yes
C9 H91 1.000 no
C10 C11 1.375(3) yes
C10 H101 1.000 no
C11 C12 1.399(3) yes
C11 H111 1.000 no
C12 H121 1.000 no
C13 H131 1.000 no
C13 H132 1.000 no
C13 H133 1.000 no
C14 H141 1.000 no
C15 H151 0.996 no
C15 H152 1.002 no
C15 H153 1.004 no
C16 H161 1.001 no
C16 H162 0.998 no
C16 H163 1.001 no
C17 C18 1.518(2) yes
C17 C22 1.522(2) yes
C17 H171 1.000 no
C18 C19 1.521(2) yes
C18 H181 1.000 no
C19 C20 1.548(3) yes
C19 H191 1.001 no
C19 H192 1.000 no
C20 C21 1.510(4) yes
C20 H201 1.000 no
C20 H202 1.000 no
C21 C22 1.531(3) yes
C21 H211 1.001 no
C21 H212 0.999 no
C22 H221 1.000 no
C22 H222 1.000 no
